data_4510856
loop_
_publ_author_name
'Fischer, Conrad'
'Bombicz, Petra'
'Seichter, Wilhelm'
'Katzsch, Felix'
'Weber, Edwin'

_publ_section_title
;
 Bridge-Disubstituted Calix[4]arenes in the Rare 1,2-Alternate
 Conformation: Control of the Inclusion Behavior Depending on the Bridge
 Substituents
;
_journal_issue 5
_journal_name_full 'Crystal Growth &amp; Design'
_journal_page_first 2445
_journal_paper_doi 10.1021/cg3000735
_journal_volume 12
_journal_year 2012
_chemical_formula_sum 'C63 H82 Br N3 O4'
_chemical_formula_weight 1025.23
_chemical_name_systematic
; 
 ? 
;
_space_group_IT_number 7
_symmetry_cell_setting monoclinic
_symmetry_space_group_name_Hall 'P -2yc'
_symmetry_space_group_name_H-M 'P 1 c 1'
_atom_sites_solution_hydrogens geom
_atom_sites_solution_primary direct
_atom_sites_solution_secondary difmap
_audit_creation_method SHELXL-97
_cell_angle_alpha 90.00
_cell_angle_beta 100.8770(10)
_cell_angle_gamma 90.00
_cell_formula_units_Z 2
_cell_length_a 10.0975(2)
_cell_length_b 23.5055(4)
_cell_length_c 12.3564(2)
_cell_measurement_temperature 100(2)
_cell_measurement_theta_max 27.1
_cell_measurement_theta_min 0.9
_cell_volume 2880.06(9)
_computing_cell_refinement 'SAINT-NT (Sheldrick, 2008)'
_computing_data_collection 'Kappa APEX 2 (Bruker-AXS)'
_computing_data_reduction SAINT
_computing_molecular_graphics 'ORTEP-3 (Farrugia)'
_computing_publication_material SHELXTL
_computing_structure_refinement 'SHELXL-97 (Sheldrick, 1997)'
_computing_structure_solution 'SHELXS-97 (Sheldrick, 1990)'
_diffrn_ambient_temperature 100(2)
_diffrn_measured_fraction_theta_full 1.000
_diffrn_measured_fraction_theta_max 1.000
_diffrn_measurement_device_type 'CCD area detector'
_diffrn_measurement_method 'phi and omega scans'
_diffrn_radiation_monochromator graphite
_diffrn_radiation_source 'fine-focus sealed tube'
_diffrn_radiation_type MoK\a
_diffrn_radiation_wavelength 0.71073
_diffrn_reflns_av_R_equivalents 0.0386
_diffrn_reflns_av_sigmaI/netI 0.0385
_diffrn_reflns_limit_h_max 12
_diffrn_reflns_limit_h_min -12
_diffrn_reflns_limit_k_max 30
_diffrn_reflns_limit_k_min -30
_diffrn_reflns_limit_l_max 15
_diffrn_reflns_limit_l_min -15
_diffrn_reflns_number 52220
_diffrn_reflns_theta_full 27.10
_diffrn_reflns_theta_max 27.10
_diffrn_reflns_theta_min 0.87
_diffrn_standards_decay_% <1%
_exptl_absorpt_coefficient_mu 0.761
_exptl_absorpt_correction_T_max 0.8815
_exptl_absorpt_correction_T_min 0.7712
_exptl_absorpt_correction_type multi-scan
_exptl_absorpt_process_details 'SADABS (Sheldrick, 2004)'
_exptl_crystal_colour colourless
_exptl_crystal_density_diffrn 1.182
_exptl_crystal_density_method 'not measured'
_exptl_crystal_description plate
_exptl_crystal_F_000 1096
_exptl_crystal_size_max 0.36
_exptl_crystal_size_mid 0.25
_exptl_crystal_size_min 0.17
_refine_diff_density_max 1.989
_refine_diff_density_min -1.012
_refine_diff_density_rms 0.134
_refine_ls_abs_structure_details 'Flack H D (1983), Acta Cryst. A39, 876-881'
_refine_ls_abs_structure_Flack 0.0(4)
_refine_ls_extinction_method none
_refine_ls_goodness_of_fit_ref 1.044
_refine_ls_hydrogen_treatment constr
_refine_ls_matrix_type full
_refine_ls_number_parameters 646
_refine_ls_number_reflns 12700
_refine_ls_number_restraints 7
_refine_ls_restrained_S_all 1.045
_refine_ls_R_factor_all 0.0866
_refine_ls_R_factor_gt 0.0802
_refine_ls_shift/su_max 0.074
_refine_ls_shift/su_mean 0.001
_refine_ls_structure_factor_coef Fsqd
_refine_ls_weighting_details 'calc w=1/[\s^2^(Fo^2^)+(0.1406P)^2^+6.2527P] where P=(Fo^2^+2Fc^2^)/3'
_refine_ls_weighting_scheme calc
_refine_ls_wR_factor_gt 0.2193
_refine_ls_wR_factor_ref 0.2243
_reflns_number_gt 11508
_reflns_number_total 12700
_reflns_threshold_expression >2sigma(I)
_cod_data_source_file 4aNEW.cif
_cod_data_source_block guish27pcnew
_cod_depositor_comments
;
The following automatic conversions were performed:

'_exptl_absorpt_correction_type' value 'multi scan' changed to
'multi-scan' according to
/usr/data/users/saulius/automatic-downloads/retrospective/ACS/lib/dictionaries/cif_core.dic
dictionary named 'cif_core.dic' version 2.4.2 from 2011-04-26.

Automatic conversion script
Id: cif_fix_values 2281 2013-09-26 08:29:07Z andrius 
;
_cod_original_sg_symbol_H-M 'P c'
_cod_database_code 4510856

loop_
_symmetry_equiv_pos_as_xyz
'x, y, z'
'x, -y, z+1/2'

loop_
_atom_site_label
_atom_site_type_symbol
_atom_site_fract_x
_atom_site_fract_y
_atom_site_fract_z
_atom_site_U_iso_or_equiv
_atom_site_adp_type
_atom_site_occupancy
_atom_site_symmetry_multiplicity
_atom_site_calc_flag
_atom_site_refinement_flags
_atom_site_disorder_assembly
_atom_site_disorder_group
Br1 Br 1.05384(7) 0.51686(3) 1.00083(6) 0.03845(17) Uani 1 1 d . A 4
O1 O 0.5544(3) 0.69767(13) 0.6328(2) 0.0163(6) Uani 1 1 d . A 4
O2 O 0.7292(3) 0.78850(14) 0.5212(3) 0.0186(7) Uani 1 1 d . A 4
O3 O 0.4347(4) 0.79934(14) 0.2982(3) 0.0189(7) Uani 1 1 d . A 4
O4 O 0.2581(3) 0.70707(15) 0.4122(3) 0.0185(7) Uani 1 1 d . A 4
C1 C 0.5331(5) 0.64948(18) 0.5667(3) 0.0139(8) Uani 1 1 d . A 4
C2 C 0.4111(5) 0.62114(19) 0.5537(3) 0.0166(9) Uani 1 1 d . A 4
C3 C 0.3920(5) 0.57270(19) 0.4878(4) 0.0173(9) Uani 1 1 d . A 4
H3 H 0.3085 0.5530 0.4790 0.021 Uiso 1 1 calc R A 4
C4 C 0.4925(5) 0.55230(19) 0.4342(4) 0.0173(9) Uani 1 1 d . A 4
C5 C 0.6136(5) 0.58281(19) 0.4475(4) 0.0167(9) Uani 1 1 d . A 4
H5 H 0.6830 0.5698 0.4113 0.020 Uiso 1 1 calc R A 4
C6 C 0.6356(4) 0.63225(19) 0.5128(3) 0.0140(8) Uani 1 1 d . A 4
C7 C 0.7645(4) 0.66716(19) 0.5211(3) 0.0137(8) Uani 1 1 d . A 4
H7 H 0.7679 0.6936 0.5850 0.016 Uiso 1 1 calc R A 4
C8 C 0.7380(4) 0.76220(19) 0.4227(4) 0.0144(8) Uani 1 1 d . A 4
C9 C 0.7598(4) 0.70434(19) 0.4188(3) 0.0135(8) Uani 1 1 d . A 4
C10 C 0.7755(5) 0.6800(2) 0.3179(4) 0.0178(9) Uani 1 1 d . A 4
H10 H 0.7917 0.6403 0.3148 0.021 Uiso 1 1 calc R A 4
C11 C 0.7680(5) 0.7121(2) 0.2231(4) 0.0197(9) Uani 1 1 d . A 4
C12 C 0.7389(5) 0.7702(2) 0.2298(4) 0.0182(9) Uani 1 1 d . A 4
H12 H 0.7303 0.7927 0.1650 0.022 Uiso 1 1 calc R A 4
C13 C 0.7220(5) 0.79619(19) 0.3275(4) 0.0178(9) Uani 1 1 d . A 4
C14 C 0.6923(5) 0.8591(2) 0.3309(4) 0.0226(10) Uani 1 1 d . A 4
H14A H 0.6784 0.8738 0.2545 0.027 Uiso 1 1 calc R A 4
H14B H 0.7733 0.8781 0.3729 0.027 Uiso 1 1 calc R A 4
C15 C 0.4481(5) 0.84709(19) 0.3625(4) 0.0161(8) Uani 1 1 d . A 4
C16 C 0.5713(5) 0.87689(19) 0.3808(4) 0.0172(9) Uani 1 1 d . A 4
C17 C 0.5811(5) 0.9258(2) 0.4463(4) 0.0200(9) Uani 1 1 d . A 4
H17 H 0.6639 0.9461 0.4599 0.024 Uiso 1 1 calc R A 4
C18 C 0.4744(6) 0.94590(19) 0.4921(4) 0.0230(10) Uani 1 1 d . A 4
C19 C 0.3570(5) 0.9151(2) 0.4745(4) 0.0208(9) Uani 1 1 d . A 4
H19 H 0.2837 0.9284 0.5057 0.025 Uiso 1 1 calc R A 4
C20 C 0.3405(5) 0.86485(19) 0.4127(4) 0.0181(9) Uani 1 1 d . A 4
C21 C 0.2166(5) 0.8276(2) 0.4023(4) 0.0188(9) Uani 1 1 d . A 4
H21 H 0.2198 0.7999 0.3414 0.023 Uiso 1 1 calc R A 4
C22 C 0.2442(5) 0.7347(2) 0.5088(4) 0.0169(9) Uani 1 1 d . A 4
C23 C 0.2202(5) 0.79310(19) 0.5076(4) 0.0166(9) Uani 1 1 d . A 4
C24 C 0.2046(5) 0.8196(2) 0.6062(4) 0.0188(9) Uani 1 1 d . A 4
H24 H 0.1841 0.8591 0.6060 0.023 Uiso 1 1 calc R A 4
C25 C 0.2188(5) 0.7891(2) 0.7041(4) 0.0186(9) Uani 1 1 d . A 4
C26 C 0.2514(5) 0.7317(2) 0.7044(4) 0.0182(9) Uani 1 1 d . A 4
H26 H 0.2653 0.7110 0.7717 0.022 Uiso 1 1 calc R A 4
C27 C 0.2640(4) 0.70388(19) 0.6067(4) 0.0154(8) Uani 1 1 d . A 4
C28 C 0.2964(5) 0.6408(2) 0.6097(4) 0.0191(9) Uani 1 1 d . A 4
H28A H 0.2137 0.6202 0.5753 0.023 Uiso 1 1 calc R A 4
H28B H 0.3183 0.6289 0.6879 0.023 Uiso 1 1 calc R A 4
C29 C 0.4657(5) 0.4989(2) 0.3630(4) 0.0242(10) Uani 1 1 d . A 4
C30 C 0.4397(7) 0.4484(2) 0.4364(5) 0.0353(13) Uani 1 1 d . A 4
H30A H 0.3565 0.4552 0.4644 0.053 Uiso 1 1 calc R A 4
H30B H 0.5155 0.4446 0.4984 0.053 Uiso 1 1 calc R A 4
H30C H 0.4304 0.4133 0.3928 0.053 Uiso 1 1 calc R A 4
C31 C 0.5802(7) 0.4848(3) 0.3027(6) 0.0397(15) Uani 1 1 d . A 4
H31A H 0.6652 0.4823 0.3560 0.060 Uiso 1 1 calc R A 4
H31B H 0.5873 0.5149 0.2491 0.060 Uiso 1 1 calc R A 4
H31C H 0.5618 0.4484 0.2643 0.060 Uiso 1 1 calc R A 4
C32 C 0.3363(7) 0.5075(2) 0.2735(5) 0.0348(13) Uani 1 1 d . A 4
H32A H 0.3555 0.5341 0.2174 0.052 Uiso 1 1 calc R A 4
H32B H 0.2641 0.5229 0.3079 0.052 Uiso 1 1 calc R A 4
H32C H 0.3079 0.4708 0.2389 0.052 Uiso 1 1 calc R A 4
C33 C 0.6026(6) 0.6851(2) 0.7460(4) 0.0277(11) Uani 1 1 d . A 4
H33A H 0.6813 0.6601 0.7531 0.042 Uiso 1 1 calc R A 4
H33B H 0.5314 0.6662 0.7765 0.042 Uiso 1 1 calc R A 4
H33C H 0.6282 0.7206 0.7864 0.042 Uiso 1 1 calc R A 4
C34 C 0.7857(6) 0.6859(2) 0.1120(4) 0.0255(11) Uani 1 1 d . A 4
C35 C 0.8217(8) 0.6233(3) 0.1235(4) 0.0381(15) Uani 1 1 d . A 4
H35A H 0.8124 0.6061 0.0502 0.057 Uiso 1 1 calc R A 4
H35B H 0.7610 0.6041 0.1650 0.057 Uiso 1 1 calc R A 4
H35C H 0.9150 0.6192 0.1629 0.057 Uiso 1 1 calc R A 4
C36 C 0.8938(7) 0.7196(3) 0.0664(5) 0.0374(14) Uani 1 1 d . A 4
H36A H 0.9051 0.7033 -0.0043 0.056 Uiso 1 1 calc R A 4
H36B H 0.9796 0.7177 0.1188 0.056 Uiso 1 1 calc R A 4
H36C H 0.8656 0.7594 0.0556 0.056 Uiso 1 1 calc R A 4
C37 C 0.6519(7) 0.6911(3) 0.0312(4) 0.0376(14) Uani 1 1 d . A 4
H37A H 0.5807 0.6723 0.0621 0.056 Uiso 1 1 calc R A 4
H37B H 0.6597 0.6729 -0.0387 0.056 Uiso 1 1 calc R A 4
H37C H 0.6294 0.7314 0.0183 0.056 Uiso 1 1 calc R A 4
C38 C 0.8562(6) 0.8070(3) 0.5788(5) 0.0332(13) Uani 1 1 d . A 4
H38A H 0.8806 0.8427 0.5467 0.050 Uiso 1 1 calc R A 4
H38B H 0.9243 0.7780 0.5733 0.050 Uiso 1 1 calc R A 4
H38C H 0.8517 0.8131 0.6565 0.050 Uiso 1 1 calc R A 4
C39 C 0.4919(7) 1.0004(2) 0.5616(5) 0.0353(14) Uani 1 1 d . A 4
C40 C 0.3660(11) 1.0169(3) 0.6046(10) 0.074(3) Uani 1 1 d . A 4
H40A H 0.3443 0.9870 0.6536 0.111 Uiso 1 1 calc R A 4
H40B H 0.2906 1.0217 0.5425 0.111 Uiso 1 1 calc R A 4
H40C H 0.3820 1.0528 0.6454 0.111 Uiso 1 1 calc R A 4
C41 C 0.6080(11) 0.9908(3) 0.6621(6) 0.060(2) Uani 1 1 d . A 4
H41A H 0.5872 0.9576 0.7041 0.090 Uiso 1 1 calc R A 4
H41B H 0.6175 1.0245 0.7095 0.090 Uiso 1 1 calc R A 4
H41C H 0.6926 0.9841 0.6361 0.090 Uiso 1 1 calc R A 4
C42 C 0.5314(8) 1.0497(2) 0.4934(7) 0.0413(16) Uani 1 1 d . A 4
H42A H 0.5644 1.0815 0.5423 0.062 Uiso 1 1 calc R A 4
H42B H 0.4525 1.0619 0.4395 0.062 Uiso 1 1 calc R A 4
H42C H 0.6026 1.0372 0.4548 0.062 Uiso 1 1 calc R A 4
C43 C 0.3965(6) 0.8141(2) 0.1822(4) 0.0261(11) Uani 1 1 d . A 4
H43A H 0.4651 0.8392 0.1614 0.039 Uiso 1 1 calc R A 4
H43B H 0.3093 0.8337 0.1695 0.039 Uiso 1 1 calc R A 4
H43C H 0.3895 0.7794 0.1376 0.039 Uiso 1 1 calc R A 4
C44 C 0.2032(5) 0.8179(2) 0.8132(4) 0.0243(10) Uani 1 1 d . A 4
C45 C 0.3386(6) 0.8134(3) 0.8965(4) 0.0328(13) Uani 1 1 d . A 4
H45A H 0.3257 0.8266 0.9691 0.049 Uiso 1 1 calc R A 4
H45B H 0.4066 0.8371 0.8713 0.049 Uiso 1 1 calc R A 4
H45C H 0.3689 0.7737 0.9018 0.049 Uiso 1 1 calc R A 4
C46 C 0.1658(8) 0.8804(3) 0.7999(5) 0.0433(16) Uani 1 1 d . A 4
H46A H 0.0852 0.8846 0.7423 0.065 Uiso 1 1 calc R A 4
H46B H 0.2406 0.9016 0.7791 0.065 Uiso 1 1 calc R A 4
H46C H 0.1474 0.8952 0.8697 0.065 Uiso 1 1 calc R A 4
C47 C 0.0939(6) 0.7867(3) 0.8641(5) 0.0323(12) Uani 1 1 d . A 4
H47A H 0.0064 0.7899 0.8142 0.048 Uiso 1 1 calc R A 4
H47B H 0.0881 0.8041 0.9352 0.048 Uiso 1 1 calc R A 4
H47C H 0.1181 0.7465 0.8752 0.048 Uiso 1 1 calc R A 4
C48 C 0.1315(6) 0.6854(3) 0.3527(5) 0.0332(13) Uani 1 1 d . A 4
H48A H 0.0641 0.7159 0.3428 0.050 Uiso 1 1 calc R A 4
H48B H 0.1010 0.6542 0.3944 0.050 Uiso 1 1 calc R A 4
H48C H 0.1434 0.6714 0.2804 0.050 Uiso 1 1 calc R A 4
C49 C 0.8943(5) 0.6317(2) 0.5444(4) 0.0203(9) Uani 1 1 d . A 4
H49A H 0.8884 0.6016 0.4876 0.024 Uiso 1 1 calc R A 4
H49B H 0.9713 0.6565 0.5373 0.024 Uiso 1 1 calc R A 4
C50 C 0.9223(5) 0.6041(2) 0.6567(4) 0.0194(9) Uani 1 1 d . A 4
C51 C 0.8861(6) 0.5471(2) 0.6739(5) 0.0317(12) Uani 1 1 d . A 4
H51 H 0.8364 0.5258 0.6145 0.038 Uiso 1 1 calc R A 4
C52 C 0.9230(6) 0.5220(2) 0.7778(5) 0.0328(12) Uani 1 1 d . A 4
H52 H 0.8965 0.4841 0.7894 0.039 Uiso 1 1 calc R A 4
C53 C 0.9968(5) 0.5519(2) 0.8617(4) 0.0241(10) Uani 1 1 d . A 4
C54 C 1.0331(5) 0.6084(2) 0.8484(4) 0.0230(10) Uani 1 1 d . A 4
H54 H 1.0807 0.6296 0.9088 0.028 Uiso 1 1 calc R A 4
C55 C 0.9980(5) 0.6325(2) 0.7454(4) 0.0212(9) Uani 1 1 d . A 4
H55 H 1.0270 0.6702 0.7348 0.025 Uiso 1 1 calc R A 4
C56 C 0.0832(5) 0.8610(3) 0.3718(4) 0.0299(12) Uani 1 1 d . A 4
H56A H 0.0069 0.8346 0.3727 0.036 Uiso 1 1 calc R A 4
H56B H 0.0804 0.8905 0.4285 0.036 Uiso 1 1 calc R A 4
C57 C 0.0647(7) 0.8896(4) 0.2590(5) 0.0470(18) Uani 1 1 d . A 4
H57A H 0.0479 0.8605 0.2011 0.071 Uiso 1 1 calc R A 4
H57B H 0.1464 0.9108 0.2530 0.071 Uiso 1 1 calc R A 4
H57C H -0.0122 0.9157 0.2503 0.071 Uiso 1 1 calc R A 4
N1G N 0.7279(7) 0.8418(3) 0.8650(6) 0.0585(18) Uani 1 1 d . B 4
C1G C 0.6524(6) 0.8384(3) 0.7877(5) 0.0330(12) Uani 1 1 d . B 4
C2G C 0.5521(6) 0.8340(2) 0.6847(5) 0.0289(11) Uani 1 1 d . B 4
H2G1 H 0.5970 0.8386 0.6215 0.043 Uiso 1 1 calc R B 4
H2G2 H 0.4838 0.8637 0.6830 0.043 Uiso 1 1 calc R B 4
H2G3 H 0.5086 0.7966 0.6810 0.043 Uiso 1 1 calc R B 4
N1H N 0.2586(7) 0.6705(3) 0.0592(5) 0.0509(15) Uani 1 1 d . C 4
C1H C 0.3352(6) 0.6667(2) 0.1393(5) 0.0328(13) Uani 1 1 d . C 4
C2H C 0.4318(6) 0.6629(2) 0.2423(4) 0.0282(11) Uani 1 1 d . C 4
H2H1 H 0.4818 0.6988 0.2554 0.042 Uiso 1 1 calc R C 4
H2H2 H 0.4949 0.6317 0.2379 0.042 Uiso 1 1 calc R C 4
H2H3 H 0.3839 0.6558 0.3029 0.042 Uiso 1 1 calc R C 4
N1I N 0.982(2) -0.0307(9) 0.6340(8) 0.282(15) Uiso 1 1 d D D 4
C1I C 0.9680(18) -0.0133(7) 0.5508(8) 0.114(5) Uiso 1 1 d D D 4
C2I C 0.9489(4) 0.00821(15) 0.4348(3) 0.0055(7) Uiso 1 1 d D D 4
H2I1 H 0.8842 -0.0161 0.3867 0.008 Uiso 1 1 calc RD D 4
H2I2 H 1.0356 0.0075 0.4099 0.008 Uiso 1 1 calc RD D 4
H2I3 H 0.9147 0.0473 0.4318 0.008 Uiso 1 1 calc RD D 4

loop_
_atom_site_aniso_label
_atom_site_aniso_U_11
_atom_site_aniso_U_22
_atom_site_aniso_U_33
_atom_site_aniso_U_23
_atom_site_aniso_U_13
_atom_site_aniso_U_12
Br1 0.0451(3) 0.0412(3) 0.0299(3) 0.0163(3) 0.0091(2) 0.0150(3)
O1 0.0284(17) 0.0138(15) 0.0065(13) -0.0014(11) 0.0033(12) -0.0027(12)
O2 0.0212(16) 0.0190(16) 0.0160(15) -0.0014(12) 0.0046(13) -0.0020(13)
O3 0.0277(17) 0.0153(15) 0.0148(15) -0.0009(12) 0.0070(13) -0.0032(13)
O4 0.0224(17) 0.0237(17) 0.0098(14) -0.0052(12) 0.0043(12) -0.0035(13)
C1 0.021(2) 0.0115(19) 0.0070(18) 0.0002(14) -0.0022(15) 0.0021(16)
C2 0.023(2) 0.016(2) 0.0107(19) 0.0030(15) 0.0016(17) 0.0022(17)
C3 0.020(2) 0.013(2) 0.019(2) 0.0007(16) 0.0042(17) -0.0048(16)
C4 0.021(2) 0.0114(19) 0.017(2) -0.0016(16) -0.0012(17) 0.0001(17)
C5 0.017(2) 0.016(2) 0.017(2) 0.0005(16) 0.0022(16) 0.0070(16)
C6 0.015(2) 0.016(2) 0.0078(18) 0.0003(15) -0.0055(15) -0.0003(15)
C7 0.0121(19) 0.018(2) 0.0105(18) 0.0023(15) -0.0006(15) -0.0018(16)
C8 0.0102(19) 0.020(2) 0.0122(19) 0.0001(16) 0.0008(15) -0.0020(16)
C9 0.0084(18) 0.022(2) 0.0084(18) -0.0005(16) -0.0029(14) -0.0019(16)
C10 0.022(2) 0.017(2) 0.013(2) -0.0007(16) -0.0004(17) 0.0039(17)
C11 0.021(2) 0.023(2) 0.014(2) -0.0020(17) -0.0015(17) 0.0037(18)
C12 0.022(2) 0.022(2) 0.010(2) 0.0040(17) 0.0017(17) 0.0026(18)
C13 0.021(2) 0.014(2) 0.019(2) 0.0026(17) 0.0056(18) -0.0020(17)
C14 0.030(3) 0.019(2) 0.021(2) 0.0046(18) 0.013(2) -0.0030(19)
C15 0.021(2) 0.013(2) 0.0138(19) 0.0017(16) 0.0038(16) 0.0020(17)
C16 0.022(2) 0.013(2) 0.017(2) 0.0024(16) 0.0046(17) 0.0001(17)
C17 0.028(2) 0.014(2) 0.017(2) 0.0002(17) 0.0039(18) -0.0034(18)
C18 0.042(3) 0.011(2) 0.017(2) 0.0002(17) 0.006(2) 0.0020(19)
C19 0.029(2) 0.019(2) 0.016(2) 0.0022(17) 0.0067(18) 0.0062(18)
C20 0.023(2) 0.017(2) 0.014(2) 0.0053(17) 0.0036(17) 0.0020(17)
C21 0.020(2) 0.023(2) 0.011(2) 0.0062(17) -0.0019(16) 0.0020(18)
C22 0.017(2) 0.021(2) 0.015(2) -0.0033(17) 0.0080(17) -0.0017(17)
C23 0.016(2) 0.018(2) 0.014(2) 0.0070(17) 0.0000(16) 0.0013(17)
C24 0.018(2) 0.022(2) 0.015(2) 0.0003(17) 0.0000(17) 0.0046(18)
C25 0.021(2) 0.022(2) 0.014(2) 0.0006(17) 0.0050(17) 0.0029(18)
C26 0.021(2) 0.018(2) 0.016(2) 0.0027(17) 0.0061(18) 0.0007(17)
C27 0.015(2) 0.017(2) 0.014(2) -0.0032(16) 0.0055(16) 0.0011(16)
C28 0.020(2) 0.016(2) 0.021(2) 0.0022(17) 0.0037(18) -0.0008(17)
C29 0.034(3) 0.013(2) 0.027(3) -0.0047(18) 0.007(2) -0.0020(19)
C30 0.055(4) 0.011(2) 0.042(3) -0.003(2) 0.014(3) 0.000(2)
C31 0.049(4) 0.032(3) 0.043(3) -0.019(3) 0.021(3) -0.004(3)
C32 0.045(3) 0.023(3) 0.032(3) -0.009(2) -0.005(2) -0.003(2)
C33 0.047(3) 0.029(3) 0.007(2) -0.0012(18) 0.004(2) -0.010(2)
C34 0.036(3) 0.028(3) 0.012(2) -0.0001(18) 0.0023(19) 0.013(2)
C35 0.069(4) 0.033(3) 0.014(2) 0.001(2) 0.010(3) 0.021(3)
C36 0.046(4) 0.051(4) 0.019(3) 0.002(2) 0.017(2) 0.011(3)
C37 0.053(4) 0.044(3) 0.011(2) -0.006(2) -0.004(2) 0.009(3)
C38 0.039(3) 0.036(3) 0.022(3) -0.012(2) 0.000(2) -0.017(3)
C39 0.061(4) 0.009(2) 0.041(3) -0.006(2) 0.024(3) -0.006(2)
C40 0.096(7) 0.034(4) 0.112(8) -0.039(4) 0.068(6) -0.023(4)
C41 0.103(7) 0.042(4) 0.031(3) -0.020(3) 0.000(4) -0.014(4)
C42 0.063(5) 0.016(2) 0.049(4) -0.004(3) 0.020(3) -0.007(3)
C43 0.033(3) 0.029(3) 0.013(2) -0.0010(19) -0.0015(19) -0.005(2)
C44 0.033(3) 0.029(3) 0.012(2) 0.0007(18) 0.0071(19) 0.005(2)
C45 0.042(3) 0.039(3) 0.014(2) -0.006(2) -0.005(2) 0.005(3)
C46 0.074(5) 0.030(3) 0.024(3) -0.007(2) 0.003(3) 0.023(3)
C47 0.034(3) 0.041(3) 0.025(3) -0.001(2) 0.014(2) 0.006(2)
C48 0.025(3) 0.052(3) 0.024(3) -0.018(2) 0.009(2) -0.018(2)
C49 0.014(2) 0.028(2) 0.017(2) 0.0056(18) -0.0020(17) 0.0051(18)
C50 0.016(2) 0.024(2) 0.016(2) 0.0040(17) -0.0035(16) 0.0000(17)
C51 0.034(3) 0.028(3) 0.028(3) -0.003(2) -0.005(2) -0.003(2)
C52 0.036(3) 0.024(3) 0.037(3) 0.004(2) 0.004(2) -0.002(2)
C53 0.023(2) 0.028(3) 0.020(2) 0.0106(19) 0.0027(18) 0.0073(19)
C54 0.019(2) 0.029(2) 0.018(2) 0.0036(19) -0.0039(17) 0.0039(19)
C55 0.021(2) 0.023(2) 0.020(2) 0.0047(18) 0.0061(18) -0.0035(18)
C56 0.022(2) 0.042(3) 0.022(3) 0.015(2) -0.004(2) 0.007(2)
C57 0.039(3) 0.068(5) 0.028(3) 0.030(3) -0.011(3) 0.005(3)
N1G 0.046(3) 0.074(5) 0.047(4) -0.013(3) -0.014(3) 0.000(3)
C1G 0.034(3) 0.036(3) 0.027(3) 0.001(2) 0.003(2) 0.007(2)
C2G 0.031(3) 0.024(3) 0.029(3) -0.004(2) 0.001(2) 0.005(2)
N1H 0.049(3) 0.047(3) 0.046(3) -0.002(3) -0.017(3) 0.005(3)
C1H 0.032(3) 0.022(3) 0.041(3) -0.007(2) -0.004(3) 0.005(2)
C2H 0.031(3) 0.031(3) 0.020(2) -0.004(2) -0.001(2) 0.003(2)

loop_
_atom_type_symbol
_atom_type_description
_atom_type_scat_dispersion_real
_atom_type_scat_dispersion_imag
_atom_type_scat_source
C C 0.0033 0.0016 'International Tables Vol C Tables 4.2.6.8 and 6.1.1.4'
H H 0.0000 0.0000 'International Tables Vol C Tables 4.2.6.8 and 6.1.1.4'
N N 0.0061 0.0033 'International Tables Vol C Tables 4.2.6.8 and 6.1.1.4'
O O 0.0106 0.0060 'International Tables Vol C Tables 4.2.6.8 and 6.1.1.4'
Br Br -0.2901 2.4595 'International Tables Vol C Tables 4.2.6.8 and 6.1.1.4'

loop_
_geom_angle_atom_site_label_1
_geom_angle_atom_site_label_2
_geom_angle_atom_site_label_3
_geom_angle
C1 O1 C33 113.3(3)
C8 O2 C38 112.2(4)
C15 O3 C43 110.8(4)
C22 O4 C48 112.3(4)
C2 C1 O1 119.8(4)
C2 C1 C6 122.0(4)
O1 C1 C6 118.1(4)
C1 C2 C3 119.0(4)
C1 C2 C28 122.4(4)
C3 C2 C28 118.6(4)
C2 C3 C4 121.7(4)
C2 C3 H3 119.2
C4 C3 H3 119.2
C3 C4 C5 117.7(4)
C3 C4 C29 119.3(4)
C5 C4 C29 123.0(4)
C4 C5 C6 122.0(4)
C4 C5 H5 119.0
C6 C5 H5 119.0
C1 C6 C5 117.6(4)
C1 C6 C7 120.9(4)
C5 C6 C7 121.5(4)
C6 C7 C9 111.0(3)
C6 C7 C49 114.1(4)
C9 C7 C49 110.9(4)
C6 C7 H7 106.8
C9 C7 H7 106.8
C49 C7 H7 106.8
C9 C8 O2 120.6(4)
C9 C8 C13 121.6(4)
O2 C8 C13 117.8(4)
C8 C9 C10 118.5(4)
C8 C9 C7 120.9(4)
C10 C9 C7 120.6(4)
C11 C10 C9 122.1(4)
C11 C10 H10 118.9
C9 C10 H10 118.9
C10 C11 C12 117.3(4)
C10 C11 C34 122.6(4)
C12 C11 C34 120.0(4)
C13 C12 C11 122.7(4)
C13 C12 H12 118.7
C11 C12 H12 118.7
C12 C13 C8 117.6(4)
C12 C13 C14 120.7(4)
C8 C13 C14 121.7(4)
C13 C14 C16 117.2(4)
C13 C14 H14A 108.0
C16 C14 H14A 108.0
C13 C14 H14B 108.0
C16 C14 H14B 108.0
H14A C14 H14B 107.2
O3 C15 C16 119.3(4)
O3 C15 C20 119.9(4)
C16 C15 C20 120.8(4)
C17 C16 C15 117.8(4)
C17 C16 C14 118.9(4)
C15 C16 C14 123.2(4)
C18 C17 C16 122.6(5)
C18 C17 H17 118.7
C16 C17 H17 118.7
C19 C18 C17 118.0(4)
C19 C18 C39 122.4(5)
C17 C18 C39 119.7(5)
C18 C19 C20 122.9(5)
C18 C19 H19 118.6
C20 C19 H19 118.6
C19 C20 C15 117.9(4)
C19 C20 C21 123.1(4)
C15 C20 C21 118.9(4)
C20 C21 C23 110.4(4)
C20 C21 C56 113.3(4)
C23 C21 C56 110.9(4)
C20 C21 H21 107.3
C23 C21 H21 107.3
C56 C21 H21 107.3
O4 C22 C27 118.9(4)
O4 C22 C23 119.8(4)
C27 C22 C23 121.2(4)
C22 C23 C24 118.5(4)
C22 C23 C21 120.5(4)
C24 C23 C21 121.0(4)
C25 C24 C23 121.0(4)
C25 C24 H24 119.5
C23 C24 H24 119.5
C26 C25 C24 119.4(4)
C26 C25 C44 119.1(4)
C24 C25 C44 121.5(4)
C25 C26 C27 120.7(4)
C25 C26 H26 119.6
C27 C26 H26 119.6
C22 C27 C26 119.0(4)
C22 C27 C28 121.7(4)
C26 C27 C28 119.3(4)
C27 C28 C2 117.6(4)
C27 C28 H28A 107.9
C2 C28 H28A 107.9
C27 C28 H28B 107.9
C2 C28 H28B 107.9
H28A C28 H28B 107.2
C31 C29 C4 113.0(4)
C31 C29 C30 110.4(5)
C4 C29 C30 108.9(4)
C31 C29 C32 107.1(5)
C4 C29 C32 109.6(4)
C30 C29 C32 107.6(5)
C35 C34 C37 107.9(5)
C35 C34 C36 111.1(5)
C37 C34 C36 108.7(5)
C35 C34 C11 111.6(4)
C37 C34 C11 108.2(4)
C36 C34 C11 109.2(5)
C40 C39 C42 108.8(6)
C40 C39 C18 113.2(6)
C42 C39 C18 109.8(5)
C40 C39 C41 108.2(7)
C42 C39 C41 108.3(6)
C18 C39 C41 108.3(5)
C46 C44 C25 113.2(4)
C46 C44 C45 107.9(5)
C25 C44 C45 109.1(4)
C46 C44 C47 108.5(5)
C25 C44 C47 110.2(4)
C45 C44 C47 107.7(4)
C50 C49 C7 114.3(4)
C50 C49 H49A 108.7
C7 C49 H49A 108.7
C50 C49 H49B 108.7
C7 C49 H49B 108.7
H49A C49 H49B 107.6
C55 C50 C51 117.3(4)
C55 C50 C49 120.1(4)
C51 C50 C49 122.3(4)
C52 C51 C50 120.3(5)
C52 C51 H51 119.8
C50 C51 H51 119.8
C53 C52 C51 119.8(5)
C53 C52 H52 120.1
C51 C52 H52 120.1
C52 C53 C54 121.5(5)
C52 C53 Br1 119.9(4)
C54 C53 Br1 118.6(4)
C55 C54 C53 118.3(5)
C55 C54 H54 120.9
C53 C54 H54 120.9
C54 C55 C50 122.7(5)
C54 C55 H55 118.6
C50 C55 H55 118.6
C57 C56 C21 113.4(5)
C57 C56 H56A 108.9
C21 C56 H56A 108.9
C57 C56 H56B 108.9
C21 C56 H56B 108.9
H56A C56 H56B 107.7
N1G C1G C2G 179.9(10)
N1H C1H C2H 178.8(7)
N1I C1I C2I 178(2)

loop_
_geom_bond_atom_site_label_1
_geom_bond_atom_site_label_2
_geom_bond_distance
Br1 C53 1.895(5)
O1 C1 1.389(5)
O1 C33 1.422(5)
O2 C8 1.383(5)
O2 C38 1.412(7)
O3 C15 1.367(5)
O3 C43 1.455(6)
O4 C22 1.390(5)
O4 C48 1.442(6)
C1 C2 1.382(7)
C1 C6 1.393(6)
C2 C3 1.392(6)
C2 C28 1.529(6)
C3 C4 1.397(7)
C3 H3 0.9500
C4 C5 1.401(7)
C4 C29 1.528(6)
C5 C6 1.409(6)
C5 H5 0.9500
C6 C7 1.525(6)
C7 C9 1.530(6)
C7 C49 1.534(6)
C7 H7 1.0000
C8 C9 1.380(6)
C8 C13 1.406(6)
C9 C10 1.407(6)
C10 C11 1.382(7)
C10 H10 0.9500
C11 C12 1.403(7)
C11 C34 1.547(7)
C12 C13 1.392(6)
C12 H12 0.9500
C13 C14 1.510(7)
C14 C16 1.528(7)
C14 H14A 0.9900
C14 H14B 0.9900
C15 C16 1.408(7)
C15 C20 1.412(6)
C16 C17 1.399(6)
C17 C18 1.391(7)
C17 H17 0.9500
C18 C19 1.371(8)
C18 C39 1.534(7)
C19 C20 1.398(7)
C19 H19 0.9500
C20 C21 1.513(7)
C21 C23 1.527(6)
C21 C56 1.544(7)
C21 H21 1.0000
C22 C27 1.391(6)
C22 C23 1.394(6)
C23 C24 1.403(6)
C24 C25 1.391(6)
C24 H24 0.9500
C25 C26 1.388(7)
C25 C44 1.544(6)
C26 C27 1.399(6)
C26 H26 0.9500
C27 C28 1.518(6)
C28 H28A 0.9900
C28 H28B 0.9900
C29 C31 1.525(8)
C29 C30 1.546(8)
C29 C32 1.558(8)
C30 H30A 0.9800
C30 H30B 0.9800
C30 H30C 0.9800
C31 H31A 0.9800
C31 H31B 0.9800
C31 H31C 0.9800
C32 H32A 0.9800
C32 H32B 0.9800
C32 H32C 0.9800
C33 H33A 0.9800
C33 H33B 0.9800
C33 H33C 0.9800
C34 C35 1.515(7)
C34 C37 1.525(8)
C34 C36 1.540(8)
C35 H35A 0.9800
C35 H35B 0.9800
C35 H35C 0.9800
C36 H36A 0.9800
C36 H36B 0.9800
C36 H36C 0.9800
C37 H37A 0.9800
C37 H37B 0.9800
C37 H37C 0.9800
C38 H38A 0.9800
C38 H38B 0.9800
C38 H38C 0.9800
C39 C40 1.517(11)
C39 C42 1.528(8)
C39 C41 1.556(11)
C40 H40A 0.9800
C40 H40B 0.9800
C40 H40C 0.9800
C41 H41A 0.9800
C41 H41B 0.9800
C41 H41C 0.9800
C42 H42A 0.9800
C42 H42B 0.9800
C42 H42C 0.9800
C43 H43A 0.9800
C43 H43B 0.9800
C43 H43C 0.9800
C44 C46 1.518(8)
C44 C45 1.552(7)
C44 C47 1.553(8)
C45 H45A 0.9800
C45 H45B 0.9800
C45 H45C 0.9800
C46 H46A 0.9800
C46 H46B 0.9800
C46 H46C 0.9800
C47 H47A 0.9800
C47 H47B 0.9800
C47 H47C 0.9800
C48 H48A 0.9800
C48 H48B 0.9800
C48 H48C 0.9800
C49 C50 1.510(6)
C49 H49A 0.9900
C49 H49B 0.9900
C50 C55 1.384(7)
C50 C51 1.415(7)
C51 C52 1.398(8)
C51 H51 0.9500
C52 C53 1.354(8)
C52 H52 0.9500
C53 C54 1.395(7)
C54 C55 1.377(6)
C54 H54 0.9500
C55 H55 0.9500
C56 C57 1.527(7)
C56 H56A 0.9900
C56 H56B 0.9900
C57 H57A 0.9800
C57 H57B 0.9800
C57 H57C 0.9800
N1G C1G 1.107(9)
C1G C2G 1.473(8)
C2G H2G1 0.9800
C2G H2G2 0.9800
C2G H2G3 0.9800
N1H C1H 1.139(9)
C1H C2H 1.452(8)
C2H H2H1 0.9800
C2H H2H2 0.9800
C2H H2H3 0.9800
N1I C1I 1.089(7)
C1I C2I 1.499(7)
C2I H2I1 0.9800
C2I H2I2 0.9800
C2I H2I3 0.9800

loop_
_geom_torsion_atom_site_label_1
_geom_torsion_atom_site_label_2
_geom_torsion_atom_site_label_3
_geom_torsion_atom_site_label_4
_geom_torsion
C33 O1 C1 C2 86.4(5)
C33 O1 C1 C6 -95.4(5)
O1 C1 C2 C3 -179.5(4)
C6 C1 C2 C3 2.4(6)
O1 C1 C2 C28 0.0(6)
C6 C1 C2 C28 -178.1(4)
C1 C2 C3 C4 -0.4(7)
C28 C2 C3 C4 -179.9(4)
C2 C3 C4 C5 -1.0(7)
C2 C3 C4 C29 179.9(4)
C3 C4 C5 C6 0.4(7)
C29 C4 C5 C6 179.5(4)
C2 C1 C6 C5 -2.8(6)
O1 C1 C6 C5 179.0(4)
C2 C1 C6 C7 174.8(4)
O1 C1 C6 C7 -3.3(6)
C4 C5 C6 C1 1.4(6)
C4 C5 C6 C7 -176.2(4)
C1 C6 C7 C9 -99.7(4)
C5 C6 C7 C9 77.9(5)
C1 C6 C7 C49 134.1(4)
C5 C6 C7 C49 -48.4(5)
C38 O2 C8 C9 89.5(5)
C38 O2 C8 C13 -91.5(5)
O2 C8 C9 C10 -176.5(4)
C13 C8 C9 C10 4.5(6)
O2 C8 C9 C7 4.5(6)
C13 C8 C9 C7 -174.5(4)
C6 C7 C9 C8 105.1(5)
C49 C7 C9 C8 -126.9(4)
C6 C7 C9 C10 -73.8(5)
C49 C7 C9 C10 54.1(5)
C8 C9 C10 C11 -0.8(7)
C7 C9 C10 C11 178.1(4)
C9 C10 C11 C12 -2.3(7)
C9 C10 C11 C34 179.7(4)
C10 C11 C12 C13 2.1(7)
C34 C11 C12 C13 -179.9(5)
C11 C12 C13 C8 1.3(7)
C11 C12 C13 C14 179.3(5)
C9 C8 C13 C12 -4.7(7)
O2 C8 C13 C12 176.3(4)
C9 C8 C13 C14 177.4(4)
O2 C8 C13 C14 -1.6(6)
C12 C13 C14 C16 128.4(5)
C8 C13 C14 C16 -53.7(7)
C43 O3 C15 C16 -84.9(5)
C43 O3 C15 C20 97.3(5)
O3 C15 C16 C17 179.5(4)
C20 C15 C16 C17 -2.7(6)
O3 C15 C16 C14 0.8(7)
C20 C15 C16 C14 178.7(4)
C13 C14 C16 C17 141.2(5)
C13 C14 C16 C15 -40.2(7)
C15 C16 C17 C18 -0.6(7)
C14 C16 C17 C18 178.1(4)
C16 C17 C18 C19 2.1(7)
C16 C17 C18 C39 -179.0(5)
C17 C18 C19 C20 -0.2(7)
C39 C18 C19 C20 -179.1(5)
C18 C19 C20 C15 -3.0(7)
C18 C19 C20 C21 173.8(4)
O3 C15 C20 C19 -177.8(4)
C16 C15 C20 C19 4.4(6)
O3 C15 C20 C21 5.3(6)
C16 C15 C20 C21 -172.5(4)
C19 C20 C21 C23 -76.0(6)
C15 C20 C21 C23 100.7(5)
C19 C20 C21 C56 49.1(6)
C15 C20 C21 C56 -134.2(5)
C48 O4 C22 C27 93.1(5)
C48 O4 C22 C23 -91.3(5)
O4 C22 C23 C24 179.1(4)
C27 C22 C23 C24 -5.5(7)
O4 C22 C23 C21 -3.3(7)
C27 C22 C23 C21 172.2(4)
C20 C21 C23 C22 -108.3(5)
C56 C21 C23 C22 125.3(5)
C20 C21 C23 C24 69.3(6)
C56 C21 C23 C24 -57.2(6)
C22 C23 C24 C25 2.9(7)
C21 C23 C24 C25 -174.7(4)
C23 C24 C25 C26 1.2(7)
C23 C24 C25 C44 179.4(5)
C24 C25 C26 C27 -2.9(7)
C44 C25 C26 C27 178.8(4)
O4 C22 C27 C26 179.4(4)
C23 C22 C27 C26 3.9(7)
O4 C22 C27 C28 -1.7(6)
C23 C22 C27 C28 -177.2(4)
C25 C26 C27 C22 0.4(7)
C25 C26 C27 C28 -178.6(4)
C22 C27 C28 C2 50.3(6)
C26 C27 C28 C2 -130.8(5)
C1 C2 C28 C27 44.6(6)
C3 C2 C28 C27 -135.8(4)
C3 C4 C29 C31 175.3(5)
C5 C4 C29 C31 -3.8(7)
C3 C4 C29 C30 -61.6(6)
C5 C4 C29 C30 119.4(5)
C3 C4 C29 C32 56.0(6)
C5 C4 C29 C32 -123.1(5)
C10 C11 C34 C35 -4.2(7)
C12 C11 C34 C35 177.9(5)
C10 C11 C34 C37 114.3(6)
C12 C11 C34 C37 -63.6(6)
C10 C11 C34 C36 -127.5(5)
C12 C11 C34 C36 54.6(6)
C19 C18 C39 C40 -1.8(9)
C17 C18 C39 C40 179.4(7)
C19 C18 C39 C42 -123.6(6)
C17 C18 C39 C42 57.6(7)
C19 C18 C39 C41 118.3(6)
C17 C18 C39 C41 -60.6(7)
C26 C25 C44 C46 -179.2(5)
C24 C25 C44 C46 2.5(7)
C26 C25 C44 C45 60.6(6)
C24 C25 C44 C45 -117.7(5)
C26 C25 C44 C47 -57.5(6)
C24 C25 C44 C47 124.3(5)
C6 C7 C49 C50 -66.8(5)
C9 C7 C49 C50 166.9(4)
C7 C49 C50 C55 -90.4(6)
C7 C49 C50 C51 96.5(6)
C55 C50 C51 C52 1.9(8)
C49 C50 C51 C52 175.2(5)
C50 C51 C52 C53 -1.7(9)
C51 C52 C53 C54 2.4(9)
C51 C52 C53 Br1 -177.2(4)
C52 C53 C54 C55 -3.3(8)
Br1 C53 C54 C55 176.3(4)
C53 C54 C55 C50 3.6(7)
C51 C50 C55 C54 -2.9(8)
C49 C50 C55 C54 -176.4(5)
C20 C21 C56 C57 63.4(7)
C23 C21 C56 C57 -171.8(5)
